data_7127017
loop_
_publ_author_name
'Mei, Ming-Shun'
'Wang, Yu-Hui'
'Hu, Qing'
'Li, Qing-Hua'
'Shi, Da-Yu'
'Gao, Dingding'
'Ge, Guangbo'
'Lin, Guo-Qiang'
'Tian, Ping'

_publ_section_title
;
 Enantioselective [3+2] annulation of isatin-derived MBH-carbonates and
 3-nitroindoles enabled by a bifunctional DMAP-thiourea.
;
_journal_issue 73
_journal_name_full 'Chemical communications (Cambridge, England)'
_journal_page_first 10718
_journal_page_last 10721
_journal_paper_doi 10.1039/d0cc04462h
_journal_volume 56
_journal_year 2020
_chemical_absolute_configuration ad
_chemical_formula_sum 'C33 H28 Cl N3 O5'
_chemical_formula_weight 582.03
_space_group_crystal_system orthorhombic
_space_group_IT_number 19
_space_group_name_Hall 'P 2ac 2ab'
_space_group_name_H-M_alt 'P 21 21 21'
_atom_sites_solution_hydrogens geom
_audit_block_doi 10.5517/ccdc.csd.cc23xn3t
_audit_update_record
;
2019-11-06 deposited with the CCDC.	2020-08-05 downloaded from the CCDC.
;
_cell_angle_alpha 90
_cell_angle_beta 90
_cell_angle_gamma 90
_cell_formula_units_Z 8
_cell_length_a 10.4684(19)
_cell_length_b 12.280(2)
_cell_length_c 45.879(8)
_cell_measurement_reflns_used 9381
_cell_measurement_temperature 262.(2)
_cell_measurement_theta_max 75.1825
_cell_measurement_theta_min 3.7262
_cell_volume 5897.8(18)
_computing_cell_refinement 'SAINT V8.38A (Bruker AXS Inc., 2017)'
_computing_data_reduction 'SAINT V8.38A (Bruker AXS Inc., 2017)'
_computing_molecular_graphics 'shelXle (C.B. Huebschle, rev 924)'
_computing_structure_refinement 'SHELXL-2018/3 (Sheldrick, 2018)'
_computing_structure_solution 'SHELXT 2014/5 (Sheldrick, 2014)'
_diffrn_ambient_temperature 262.(2)
_diffrn_detector_area_resol_mean 7.3910
_diffrn_measured_fraction_theta_full 0.986
_diffrn_measured_fraction_theta_max 0.986
_diffrn_measurement_device_type 'd8 venture'
_diffrn_radiation_type 'cu k\a'
_diffrn_radiation_wavelength 1.54178
_diffrn_reflns_av_R_equivalents 0.0444
_diffrn_reflns_av_unetI/netI 0.0453
_diffrn_reflns_limit_h_max 12
_diffrn_reflns_limit_h_min -13
_diffrn_reflns_limit_k_max 15
_diffrn_reflns_limit_k_min -15
_diffrn_reflns_limit_l_max 57
_diffrn_reflns_limit_l_min -56
_diffrn_reflns_number 41842
_diffrn_reflns_theta_full 75.74
_diffrn_reflns_theta_max 75.74
_diffrn_reflns_theta_min 1.93
_exptl_absorpt_coefficient_mu 1.528
_exptl_absorpt_correction_T_max 0.96
_exptl_absorpt_correction_T_min 0.80
_exptl_absorpt_correction_type multi-scan
_exptl_absorpt_process_details
;
SADABS-2016/2 - Bruker AXS area detector scaling and absorption correction
;
_exptl_crystal_colour 'clear light colourless'
_exptl_crystal_density_diffrn 1.311
_exptl_crystal_density_method 'not measured'
_exptl_crystal_description block
_exptl_crystal_F_000 2432
_exptl_crystal_size_max 0.180
_exptl_crystal_size_mid 0.100
_exptl_crystal_size_min 0.030
_refine_diff_density_max 0.525
_refine_diff_density_min -0.702
_refine_ls_abs_structure_details
;
Flack x determined using 4521 quotients [(I+)-(I-)]/[(I+)+(I-)]
(Parsons, Flack and Wagner, Acta Cryst. B69 (2013) 249-259).
;
_refine_ls_abs_structure_Flack 0.034(6)
_refine_ls_extinction_method none
_refine_ls_goodness_of_fit_ref 1.023
_refine_ls_hydrogen_treatment constr
_refine_ls_matrix_type full
_refine_ls_number_parameters 767
_refine_ls_number_reflns 11973
_refine_ls_number_restraints 0
_refine_ls_restrained_S_all 1.023
_refine_ls_R_factor_all 0.0459
_refine_ls_R_factor_gt 0.0427
_refine_ls_shift/su_max 0.027
_refine_ls_shift/su_mean 0.000
_refine_ls_structure_factor_coef Fsqd
_refine_ls_weighting_details 'w=1/[\s^2^(Fo^2^)+(0.0543P)^2^+2.0265P] where P=(Fo^2^+2Fc^2^)/3'
_refine_ls_weighting_scheme calc
_refine_ls_wR_factor_gt 0.1105
_refine_ls_wR_factor_ref 0.1143
_reflns_number_gt 11149
_reflns_number_total 11973
_reflns_threshold_expression 'I > 2\s(I)'
_cod_data_source_file d0cc04462h2.cif
_cod_data_source_block 20191030MMS0365
_cod_depositor_comments
;
The following automatic conversions were performed:

data item '_exptl_absorpt_correction_type' value 'Multi-Scan' was
changed to 'multi-scan' in accordance with the
/home/data/users/saulius/crontab/automatic-downloads/rss-feeds/RSC/lib/dictionaries/cif_core.dic
dictionary named 'cif_core.dic' version 2.4.2 last updated on
2011-04-26.

Automatic conversion script
Id: cif_fix_values 7556 2019-12-06 15:28:31Z antanas 

 Adding full bibliography for 7127017.cif.

2024-12-16
Z value and formula fixed to values more according to usual
chemical conventions.                 miguel
;
_cod_original_formula_sum 'C66 H56 Cl2 N6 O10'
_cod_original_formula_weight 1164.06
_cod_original_formula_units_Z 4
_cod_original_cell_volume 5897.8(19)
_cod_database_code 7127017

loop_
_space_group_symop_operation_xyz
'x, y, z'
'x+1/2, -y+1/2, -z'
'-x, y+1/2, -z+1/2'
'-x+1/2, -y, z+1/2'

loop_
_atom_site_type_symbol
_atom_site_label
_atom_site_fract_x
_atom_site_fract_y
_atom_site_fract_z
_atom_site_U_iso_or_equiv
_atom_site_adp_type
_atom_site_calc_flag
_atom_site_refinement_flags_adp
_atom_site_refinement_flags_occupancy
_atom_site_refinement_flags_posn
_atom_site_occupancy
_atom_site_disorder_assembly
_atom_site_disorder_group
Cl Cl1 0.15506(9) 0.29548(8) 0.15306(2) 0.0527(2) Uani d . . . 1 . .
O O1 0.2215(2) 0.17760(18) 0.31344(4) 0.0387(5) Uani d . . . 1 . .
O O2 0.1113(3) 0.7036(2) 0.28407(6) 0.0554(7) Uani d . . . 1 . .
O O3 0.4566(2) 0.3257(2) 0.25082(5) 0.0467(5) Uani d . . . 1 . .
O O4 -0.0337(2) 0.15779(19) 0.27902(5) 0.0449(5) Uani d . . . 1 . .
O O11 -0.1551(2) 0.3064(2) 0.28545(7) 0.0630(8) Uani d . . . 1 . .
O O12 0.3853(3) 0.4820(2) 0.23640(6) 0.0620(7) Uani d . . . 1 . .
N N1 0.2333(3) 0.56371(19) 0.29889(5) 0.0338(5) Uani d . . . 1 . .
N N2 0.2615(2) 0.1069(2) 0.26782(5) 0.0331(5) Uani d . . . 1 . .
N N4 0.3810(2) 0.4016(2) 0.25200(5) 0.0367(6) Uani d . . . 1 . .
C C1 0.4013(4) 1.0863(3) 0.37752(8) 0.0502(8) Uani d . . . 1 . .
H H1 0.452787 1.141451 0.386578 0.075 Uiso calc U . R 1 . .
H H11 0.352742 1.118113 0.361932 0.075 Uiso calc U . R 1 . .
H H12 0.344068 1.055754 0.391682 0.075 Uiso calc U . R 1 . .
C C2 0.4879(3) 0.9963(3) 0.36531(6) 0.0383(7) Uani d . . . 1 . .
C C3 0.4117(3) 0.9096(2) 0.34887(6) 0.0329(6) Uani d . . . 1 . .
C C4 0.4735(3) 0.8366(3) 0.33024(7) 0.0397(7) Uani d . . . 1 . .
H H5 0.561628 0.841263 0.328011 0.048 Uiso calc U . R 1 . .
C C5 0.4066(3) 0.7569(3) 0.31492(7) 0.0396(7) Uani d . . . 1 . .
H H4 0.450219 0.70895 0.302796 0.048 Uiso calc U . R 1 . .
C C6 0.2748(3) 0.7490(2) 0.31775(6) 0.0339(6) Uani d . . . 1 . .
C C7 0.1996(3) 0.6719(3) 0.29952(7) 0.0382(7) Uani d . . . 1 . .
C C8 0.1864(3) 0.4923(2) 0.27546(6) 0.0322(6) Uani d . . . 1 . .
H H20 0.187679 0.52985 0.256609 0.039 Uiso calc U . R 1 . .
C C9 0.2778(3) 0.3935(2) 0.27543(6) 0.0305(6) Uani d . . . 1 . .
C C10 0.1921(3) 0.2899(2) 0.26924(6) 0.0296(5) Uani d . . . 1 . .
C C11 0.1994(3) 0.2478(2) 0.23825(6) 0.0294(5) Uani d . . . 1 . .
C C12 0.1706(3) 0.2967(3) 0.21201(6) 0.0339(6) Uani d . . . 1 . .
H H28 0.13911 0.367417 0.211201 0.041 Uiso calc U . R 1 . .
C C13 0.1904(3) 0.2358(3) 0.18669(6) 0.0390(7) Uani d . . . 1 . .
C C14 0.2360(3) 0.1309(3) 0.18727(6) 0.0428(7) Uani d . . . 1 . .
H H2 0.248366 0.093133 0.169924 0.051 Uiso calc U . R 1 . .
C C15 0.2437(3) 0.1404(2) 0.23897(6) 0.0324(6) Uani d . . . 1 . .
C C16 0.2269(3) 0.1868(2) 0.28700(6) 0.0307(6) Uani d . . . 1 . .
C C17 0.0621(3) 0.3332(3) 0.27765(6) 0.0323(6) Uani d . . . 1 . .
C C18 0.0590(3) 0.4410(3) 0.28099(6) 0.0361(6) Uani d . . . 1 . .
H H3 -0.013915 0.479738 0.286157 0.043 Uiso calc U . R 1 . .
C C19 0.2797(3) 0.8990(2) 0.35160(6) 0.0355(6) Uani d . . . 1 . .
H H6 0.236006 0.945225 0.364165 0.043 Uiso calc U . R 1 . .
C C20 0.2118(3) 0.8212(2) 0.33607(6) 0.0361(6) Uani d . . . 1 . .
H H7 0.123487 0.81747 0.337941 0.043 Uiso calc U . R 1 . .
C C21 0.5854(4) 1.0502(3) 0.34503(9) 0.0530(9) Uani d . . . 1 . .
H H8 0.645326 0.996512 0.338342 0.08 Uiso calc U . R 1 . .
H H9 0.541903 1.081379 0.328611 0.08 Uiso calc U . R 1 . .
H H10 0.630066 1.106333 0.355412 0.08 Uiso calc U . R 1 . .
C C22 0.5585(4) 0.9421(3) 0.39081(8) 0.0547(10) Uani d . . . 1 . .
H H13 0.610509 0.995188 0.400566 0.082 Uiso calc U . R 1 . .
H H14 0.497488 0.912594 0.404282 0.082 Uiso calc U . R 1 . .
H H15 0.611798 0.884545 0.383524 0.082 Uiso calc U . R 1 . .
C C23 0.3167(3) 0.5033(2) 0.31715(6) 0.0331(6) Uani d . . . 1 . .
C C24 0.3460(3) 0.4034(2) 0.30447(6) 0.0321(6) Uani d . . . 1 . .
C C26 0.4309(3) 0.3325(3) 0.31778(7) 0.0377(6) Uani d . . . 1 . .
H H16 0.451696 0.266474 0.309076 0.045 Uiso calc U . R 1 . .
C C27 0.4844(3) 0.3618(3) 0.34429(8) 0.0454(8) Uani d . . . 1 . .
H H17 0.543343 0.316157 0.353253 0.055 Uiso calc U . R 1 . .
C C28 0.4500(4) 0.4592(3) 0.35747(7) 0.0471(8) Uani d . . . 1 . .
H H18 0.484818 0.476677 0.375528 0.057 Uiso calc U . R 1 . .
C C29 0.3653(3) 0.5312(3) 0.34449(7) 0.0419(7) Uani d . . . 1 . .
H H19 0.341661 0.595655 0.353659 0.05 Uiso calc U . R 1 . .
C C30 -0.0452(3) 0.2549(3) 0.28068(7) 0.0381(7) Uani d . . . 1 . .
C C31 -0.2643(4) 0.2362(4) 0.28925(17) 0.101(2) Uani d . . . 1 . .
H H21 -0.246239 0.183473 0.30414 0.152 Uiso calc U . R 1 . .
H H22 -0.282292 0.199382 0.27125 0.152 Uiso calc U . R 1 . .
H H23 -0.336952 0.278969 0.294877 0.152 Uiso calc U . R 1 . .
C C32 0.2829(4) -0.0054(3) 0.27648(7) 0.0462(8) Uani d . . . 1 . .
H H24 0.294258 -0.008992 0.297227 0.069 Uiso calc U . R 1 . .
H H25 0.21055 -0.048837 0.270978 0.069 Uiso calc U . R 1 . .
H H26 0.358064 -0.032721 0.266973 0.069 Uiso calc U . R 1 . .
C C33 0.2640(3) 0.0807(3) 0.21383(6) 0.0407(7) Uani d . . . 1 . .
H H27 0.295054 0.009851 0.214588 0.049 Uiso calc U . R 1 . .
Cl Cl2 0.7617(2) 0.50264(9) 0.54926(2) 0.1298(9) Uani d . . . 1 . .
O O5 0.7278(2) 0.36960(19) 0.38944(4) 0.0393(5) Uani d . . . 1 . .
O O6 1.0105(2) 0.37283(18) 0.45314(5) 0.0440(5) Uani d . . . 1 . .
O O7 1.0032(3) 0.2350(2) 0.48242(5) 0.0540(6) Uani d . . . 1 . .
O O8 0.8117(3) -0.13249(18) 0.43239(5) 0.0493(6) Uani d . . . 1 . .
O O9 0.4854(2) 0.40806(17) 0.43078(5) 0.0403(5) Uani d . . . 1 . .
O O10 0.4038(2) 0.24405(18) 0.44226(6) 0.0453(6) Uani d . . . 1 . .
N N3 0.9636(2) 0.2874(2) 0.46168(5) 0.0344(5) Uani d . . . 1 . .
N N5 0.8302(2) 0.04897(18) 0.44187(5) 0.0311(5) Uani d . . . 1 . .
N N6 0.7597(3) 0.51074(19) 0.42168(5) 0.0343(5) Uani d . . . 1 . .
C C34 0.6542(6) -0.0578(3) 0.58914(9) 0.0734(14) Uani d . . . 1 . .
H H29 0.720712 -0.004116 0.588062 0.11 Uiso calc U . R 1 . .
H H44 0.640243 -0.077559 0.609134 0.11 Uiso calc U . R 1 . .
H H45 0.57688 -0.028384 0.581111 0.11 Uiso calc U . R 1 . .
C C35 0.6938(4) -0.1589(3) 0.57178(7) 0.0442(8) Uani d . . . 1 . .
C C36 0.7185(3) -0.1271(2) 0.53996(7) 0.0382(7) Uani d . . . 1 . .
C C37 0.8384(4) -0.0913(3) 0.53086(7) 0.0468(8) Uani d . . . 1 . .
H H40 0.903499 -0.085129 0.544548 0.056 Uiso calc U . R 1 . .
C C38 0.8636(4) -0.0647(3) 0.50216(7) 0.0469(8) Uani d . . . 1 . .
H H51 0.944377 -0.039795 0.496983 0.056 Uiso calc U . R 1 . .
C C39 0.7696(3) -0.0747(2) 0.48099(6) 0.0347(6) Uani d . . . 1 . .
C C40 0.8039(3) -0.0569(2) 0.44961(6) 0.0345(6) Uani d . . . 1 . .
C C41 0.7865(3) 0.1442(2) 0.45893(6) 0.0287(5) Uani d . . . 1 . .
H H52 0.809729 0.138081 0.479564 0.034 Uiso calc U . R 1 . .
C C42 0.8500(3) 0.2442(2) 0.44424(5) 0.0265(5) Uani d . . . 1 . .
C C43 0.7446(3) 0.3343(2) 0.44235(5) 0.0250(5) Uani d . . . 1 . .
C C44 0.7508(3) 0.4221(2) 0.46560(6) 0.0268(5) Uani d . . . 1 . .
C C45 0.7495(4) 0.4135(2) 0.49546(6) 0.0385(7) Uani d . . . 1 . .
H H56 0.742814 0.346337 0.504676 0.046 Uiso calc U . R 1 . .
C C46 0.7587(5) 0.5106(3) 0.51140(7) 0.0524(10) Uani d . . . 1 . .
C C47 0.7669(4) 0.6104(3) 0.49816(8) 0.0505(9) Uani d . . . 1 . .
H H30 0.773331 0.672991 0.509498 0.061 Uiso calc U . R 1 . .
C C48 0.7432(3) 0.4033(2) 0.41403(6) 0.0310(6) Uani d . . . 1 . .
C C49 0.7502(5) 0.5996(3) 0.40094(8) 0.0548(9) Uani d . . . 1 . .
H H31 0.824438 0.645151 0.40252 0.082 Uiso calc U . R 1 . .
H H32 0.675139 0.641802 0.405025 0.082 Uiso calc U . R 1 . .
H H33 0.744873 0.570637 0.381539 0.082 Uiso calc U . R 1 . .
C C50 0.7594(3) 0.5237(2) 0.45198(6) 0.0312(6) Uani d . . . 1 . .
C C51 0.7658(3) 0.6191(2) 0.46782(7) 0.0410(7) Uani d . . . 1 . .
H H34 0.769253 0.686546 0.458631 0.049 Uiso calc U . R 1 . .
C C52 0.6243(3) 0.2659(2) 0.44520(5) 0.0266(5) Uani d . . . 1 . .
C C53 0.6476(3) 0.1655(2) 0.45493(6) 0.0294(5) Uani d . . . 1 . .
H H35 0.584165 0.114538 0.458788 0.035 Uiso calc U . R 1 . .
C C54 0.8879(3) 0.0852(2) 0.41571(6) 0.0328(6) Uani d . . . 1 . .
C C55 0.9307(4) 0.0231(3) 0.39214(7) 0.0447(8) Uani d . . . 1 . .
H H39 0.918922 -0.051958 0.391561 0.054 Uiso calc U . R 1 . .
C C56 0.9919(4) 0.0782(3) 0.36952(7) 0.0517(9) Uani d . . . 1 . .
H H36 1.019511 0.038876 0.353376 0.062 Uiso calc U . R 1 . .
C C57 1.0129(4) 0.1893(3) 0.37029(7) 0.0498(9) Uani d . . . 1 . .
H H37 1.056329 0.222992 0.355074 0.06 Uiso calc U . R 1 . .
C C58 0.9693(3) 0.2510(3) 0.39378(7) 0.0403(7) Uani d . . . 1 . .
H H38 0.983248 0.325781 0.394506 0.048 Uiso calc U . R 1 . .
C C59 0.9040(3) 0.1977(2) 0.41620(6) 0.0300(6) Uani d . . . 1 . .
C C61 0.8138(4) -0.2063(4) 0.58582(8) 0.0607(10) Uani d . . . 1 . .
H H41 0.794171 -0.230617 0.6052 0.091 Uiso calc U . R 1 . .
H H42 0.878977 -0.151443 0.586652 0.091 Uiso calc U . R 1 . .
H H43 0.843623 -0.266794 0.574435 0.091 Uiso calc U . R 1 . .
C C62 0.5871(5) -0.2430(4) 0.57429(10) 0.0732(13) Uani d . . . 1 . .
H H46 0.606892 -0.304771 0.562292 0.11 Uiso calc U . R 1 . .
H H47 0.579188 -0.265912 0.59422 0.11 Uiso calc U . R 1 . .
H H48 0.508002 -0.211269 0.567956 0.11 Uiso calc U . R 1 . .
C C63 0.6251(3) -0.1333(3) 0.51856(8) 0.0486(8) Uani d . . . 1 . .
H H50 0.54299 -0.154656 0.523785 0.058 Uiso calc U . R 1 . .
C C64 0.6503(3) -0.1085(3) 0.48956(8) 0.0462(8) Uani d . . . 1 . .
H H49 0.585494 -0.114824 0.475789 0.055 Uiso calc U . R 1 . .
C C65 0.4989(3) 0.3152(2) 0.43873(6) 0.0312(6) Uani d . . . 1 . .
C C66 0.2791(3) 0.2846(3) 0.43433(11) 0.0623(11) Uani d . . . 1 . .
H H53 0.258769 0.346814 0.446118 0.093 Uiso calc U . R 1 . .
H H54 0.279241 0.30525 0.41415 0.093 Uiso calc U . R 1 . .
H H55 0.216489 0.228708 0.437448 0.093 Uiso calc U . R 1 . .

loop_
_atom_site_aniso_label
_atom_site_aniso_U_11
_atom_site_aniso_U_22
_atom_site_aniso_U_33
_atom_site_aniso_U_12
_atom_site_aniso_U_13
_atom_site_aniso_U_23
Cl1 0.0604(5) 0.0680(5) 0.0296(3) -0.0041(4) -0.0053(3) 0.0072(3)
O1 0.0405(12) 0.0491(12) 0.0264(9) -0.0025(10) -0.0009(8) 0.0053(8)
O2 0.0539(15) 0.0470(13) 0.0652(15) 0.0154(12) -0.0279(12) -0.0097(12)
O3 0.0346(12) 0.0532(14) 0.0522(12) 0.0014(11) 0.0106(10) -0.0067(11)
O4 0.0370(12) 0.0413(12) 0.0564(13) -0.0018(10) -0.0008(10) 0.0010(10)
O11 0.0261(12) 0.0531(15) 0.110(2) -0.0004(11) 0.0174(13) -0.0108(15)
O12 0.0593(17) 0.0581(16) 0.0687(17) 0.0006(14) 0.0233(14) 0.0205(14)
N1 0.0365(13) 0.0326(12) 0.0322(11) 0.0028(11) -0.0085(10) -0.0028(9)
N2 0.0350(13) 0.0350(12) 0.0292(10) 0.0031(11) 0.0004(10) 0.0034(9)
N4 0.0308(13) 0.0419(14) 0.0375(12) -0.0036(11) 0.0017(10) -0.0033(11)
C1 0.059(2) 0.0448(18) 0.0469(18) -0.0009(17) -0.0016(16) -0.0102(15)
C2 0.0399(17) 0.0403(16) 0.0346(14) -0.0036(14) -0.0034(12) 0.0012(12)
C3 0.0348(15) 0.0324(14) 0.0314(13) 0.0005(12) -0.0030(11) 0.0048(11)
C4 0.0298(15) 0.0430(17) 0.0464(16) 0.0013(14) 0.0011(12) -0.0014(13)
C5 0.0367(16) 0.0384(16) 0.0437(16) 0.0069(13) 0.0014(13) -0.0052(13)
C6 0.0349(15) 0.0297(13) 0.0370(13) 0.0030(12) -0.0040(12) 0.0007(11)
C7 0.0387(16) 0.0361(15) 0.0398(14) 0.0039(13) -0.0079(12) -0.0009(12)
C8 0.0292(14) 0.0369(15) 0.0305(12) 0.0023(12) -0.0061(10) -0.0016(11)
C9 0.0256(13) 0.0371(15) 0.0289(12) -0.0005(12) 0.0006(10) -0.0015(10)
C10 0.0270(13) 0.0361(14) 0.0258(11) -0.0008(12) -0.0004(10) 0.0000(11)
C11 0.0277(13) 0.0345(14) 0.0261(12) -0.0034(11) -0.0001(10) 0.0001(10)
C12 0.0350(15) 0.0369(15) 0.0298(12) -0.0037(13) -0.0024(11) 0.0031(11)
C13 0.0411(17) 0.0482(17) 0.0277(13) -0.0099(14) -0.0020(11) 0.0004(12)
C14 0.0498(19) 0.0474(17) 0.0310(13) -0.0077(16) 0.0040(13) -0.0059(13)
C15 0.0303(14) 0.0365(14) 0.0304(12) -0.0034(12) 0.0010(11) 0.0006(11)
C16 0.0246(13) 0.0386(15) 0.0288(12) 0.0006(12) 0.0004(10) 0.0020(11)
C17 0.0242(13) 0.0414(16) 0.0313(13) 0.0020(12) -0.0006(10) 0.0005(11)
C18 0.0295(15) 0.0424(16) 0.0362(14) 0.0053(13) -0.0024(11) -0.0036(12)
C19 0.0375(16) 0.0334(14) 0.0356(14) 0.0041(13) 0.0026(12) -0.0025(11)
C20 0.0326(15) 0.0348(15) 0.0408(14) 0.0011(12) 0.0001(11) 0.0019(12)
C21 0.057(2) 0.0448(19) 0.057(2) -0.0138(17) 0.0080(17) 0.0010(16)
C22 0.058(2) 0.055(2) 0.0509(19) -0.0089(19) -0.0202(17) 0.0052(17)
C23 0.0337(15) 0.0354(14) 0.0302(12) 0.0023(12) -0.0041(11) 0.0014(11)
C24 0.0280(14) 0.0344(14) 0.0337(13) 0.0009(12) -0.0046(11) -0.0017(11)
C26 0.0324(15) 0.0367(15) 0.0440(15) 0.0027(12) -0.0084(12) -0.0029(13)
C27 0.0463(19) 0.0410(17) 0.0491(17) 0.0042(15) -0.0200(15) 0.0037(14)
C28 0.057(2) 0.0464(18) 0.0376(15) -0.0011(17) -0.0201(15) 0.0014(13)
C29 0.053(2) 0.0387(16) 0.0342(14) 0.0010(15) -0.0087(14) -0.0041(12)
C30 0.0272(15) 0.0438(17) 0.0433(15) 0.0001(13) 0.0014(12) -0.0016(13)
C31 0.036(2) 0.069(3) 0.199(7) -0.014(2) 0.043(3) -0.016(4)
C32 0.055(2) 0.0392(17) 0.0446(16) 0.0103(16) 0.0008(14) 0.0061(14)
C33 0.0497(19) 0.0371(15) 0.0352(14) -0.0028(15) 0.0069(13) -0.0050(12)
Cl2 0.307(3) 0.0482(5) 0.0347(4) 0.0462(10) -0.0232(8) -0.0115(4)
O5 0.0438(12) 0.0474(12) 0.0268(9) 0.0050(10) -0.0036(8) 0.0010(8)
O6 0.0329(11) 0.0375(11) 0.0616(14) -0.0074(10) -0.0012(10) 0.0001(10)
O7 0.0547(16) 0.0560(15) 0.0512(13) -0.0021(12) -0.0258(12) 0.0114(11)
O8 0.0734(17) 0.0289(10) 0.0456(12) 0.0082(11) -0.0038(11) -0.0064(9)
O9 0.0350(11) 0.0301(10) 0.0558(13) 0.0045(9) 0.0020(9) 0.0074(9)
O10 0.0246(11) 0.0332(11) 0.0780(16) -0.0003(9) 0.0013(10) 0.0053(11)
N3 0.0295(12) 0.0352(13) 0.0385(12) 0.0045(11) -0.0054(10) -0.0046(10)
N5 0.0378(13) 0.0234(11) 0.0320(11) 0.0047(10) -0.0014(10) -0.0020(9)
N6 0.0420(14) 0.0297(11) 0.0313(11) -0.0026(11) -0.0023(10) 0.0077(9)
C34 0.123(4) 0.049(2) 0.049(2) 0.025(3) 0.016(2) 0.0049(17)
C35 0.058(2) 0.0309(15) 0.0432(16) 0.0018(15) 0.0003(14) 0.0050(12)
C36 0.0473(18) 0.0235(13) 0.0437(15) 0.0051(13) -0.0031(13) 0.0009(11)
C37 0.051(2) 0.0483(18) 0.0411(16) -0.0177(16) -0.0142(14) 0.0078(14)
C38 0.046(2) 0.0496(19) 0.0450(17) -0.0152(16) -0.0085(15) 0.0109(14)
C39 0.0424(17) 0.0227(12) 0.0391(14) 0.0035(12) -0.0064(13) 0.0026(11)
C40 0.0386(16) 0.0256(13) 0.0393(14) 0.0073(12) -0.0074(12) -0.0024(11)
C41 0.0345(14) 0.0231(12) 0.0286(12) 0.0027(11) 0.0009(10) -0.0017(10)
C42 0.0237(13) 0.0288(13) 0.0269(12) -0.0002(11) -0.0011(10) -0.0013(10)
C43 0.0245(12) 0.0242(11) 0.0262(11) 0.0000(10) 0.0000(10) 0.0011(9)
C44 0.0279(13) 0.0233(12) 0.0293(12) 0.0010(10) -0.0009(10) 0.0010(9)
C45 0.060(2) 0.0257(13) 0.0295(13) 0.0073(14) -0.0029(13) -0.0013(10)
C46 0.090(3) 0.0337(16) 0.0340(14) 0.0172(19) -0.0077(17) -0.0052(12)
C47 0.073(3) 0.0280(15) 0.0504(18) 0.0088(16) -0.0147(18) -0.0126(13)
C48 0.0301(14) 0.0349(14) 0.0280(12) 0.0029(12) -0.0012(11) 0.0032(10)
C49 0.080(3) 0.0386(17) 0.0460(17) -0.0070(19) -0.0069(19) 0.0182(14)
C50 0.0325(14) 0.0270(13) 0.0342(13) 0.0004(12) -0.0020(11) 0.0039(10)
C51 0.0512(19) 0.0217(13) 0.0501(16) 0.0010(13) -0.0081(15) 0.0034(12)
C52 0.0243(13) 0.0270(13) 0.0286(12) 0.0014(10) 0.0023(9) -0.0033(10)
C53 0.0286(13) 0.0258(12) 0.0338(13) -0.0011(11) 0.0044(11) -0.0034(10)
C54 0.0293(14) 0.0384(15) 0.0307(13) 0.0102(12) -0.0027(11) -0.0038(11)
C55 0.054(2) 0.0420(18) 0.0383(16) 0.0172(16) 0.0005(14) -0.0122(13)
C56 0.055(2) 0.064(2) 0.0355(16) 0.0205(19) 0.0079(14) -0.0096(15)
C57 0.0458(19) 0.067(2) 0.0369(15) 0.0129(18) 0.0140(14) 0.0018(15)
C58 0.0342(16) 0.0478(18) 0.0391(15) 0.0052(14) 0.0078(12) 0.0042(13)
C59 0.0260(13) 0.0351(14) 0.0290(12) 0.0053(12) 0.0018(10) -0.0026(11)
C61 0.076(3) 0.058(2) 0.0481(19) 0.013(2) 0.0011(18) 0.0168(18)
C62 0.086(3) 0.073(3) 0.061(2) -0.025(3) 0.007(2) 0.014(2)
C63 0.0346(17) 0.060(2) 0.0512(18) 0.0023(16) 0.0002(14) 0.0072(16)
C64 0.0383(17) 0.0513(19) 0.0489(17) 0.0078(16) -0.0096(14) 0.0043(15)
C65 0.0284(14) 0.0298(14) 0.0353(13) 0.0000(11) 0.0012(11) -0.0014(11)
C66 0.0258(17) 0.048(2) 0.113(3) 0.0025(16) -0.0044(19) 0.013(2)

loop_
_atom_type_symbol
_atom_type_description
_atom_type_scat_dispersion_real
_atom_type_scat_dispersion_imag
_atom_type_scat_source
C C 0.0181 0.0091 'International Tables Vol C Tables 4.2.6.8 and 6.1.1.4'
H H 0.0000 0.0000 'International Tables Vol C Tables 4.2.6.8 and 6.1.1.4'
N N 0.0311 0.0180 'International Tables Vol C Tables 4.2.6.8 and 6.1.1.4'
O O 0.0492 0.0322 'International Tables Vol C Tables 4.2.6.8 and 6.1.1.4'
Cl Cl 0.3639 0.7018 'International Tables Vol C Tables 4.2.6.8 and 6.1.1.4'

loop_
_geom_angle_atom_site_label_1
_geom_angle_atom_site_label_2
_geom_angle_atom_site_label_3
_geom_angle_site_symmetry_1
_geom_angle_site_symmetry_3
_geom_angle
_geom_angle_publ_flag
C30 O11 C31 . . 114.9(3) ?
C7 N1 C8 . . 120.3(2) ?
C7 N1 C23 . . 130.6(2) ?
C23 N1 C8 . . 109.0(2) ?
C15 N2 C32 . . 123.9(3) ?
C16 N2 C15 . . 111.3(2) ?
C16 N2 C32 . . 123.1(2) ?
O3 N4 C9 . . 116.0(2) ?
O12 N4 O3 . . 124.5(3) ?
O12 N4 C9 . . 119.4(3) ?
H1 C1 H12 . . 109.5 ?
H11 C1 H1 . . 109.5 ?
H11 C1 H12 . . 109.5 ?
C2 C1 H1 . . 109.5 ?
C2 C1 H11 . . 109.5 ?
C2 C1 H12 . . 109.5 ?
C3 C2 C1 . . 111.9(3) ?
C3 C2 C21 . . 110.4(3) ?
C3 C2 C22 . . 109.0(3) ?
C21 C2 C1 . . 107.7(3) ?
C21 C2 C22 . . 109.2(3) ?
C22 C2 C1 . . 108.6(3) ?
C4 C3 C2 . . 120.5(3) ?
C19 C3 C2 . . 122.5(3) ?
C19 C3 C4 . . 117.0(3) ?
C3 C4 H5 . . 119.1 ?
C5 C4 C3 . . 121.8(3) ?
C5 C4 H5 . . 119.1 ?
C4 C5 H4 . . 120.0 ?
C6 C5 C4 . . 120.1(3) ?
C6 C5 H4 . . 120.0 ?
C5 C6 C7 . . 121.1(3) ?
C20 C6 C5 . . 118.9(3) ?
C20 C6 C7 . . 119.7(3) ?
O2 C7 N1 . . 119.2(3) ?
O2 C7 C6 . . 121.4(3) ?
N1 C7 C6 . . 119.4(3) ?
N1 C8 H20 . . 111.1 ?
N1 C8 C9 . . 105.2(2) ?
N1 C8 C18 . . 115.1(2) ?
C9 C8 H20 . . 111.1 ?
C18 C8 H20 . . 111.1 ?
C18 C8 C9 . . 102.8(2) ?
N4 C9 C8 . . 112.8(2) ?
N4 C9 C10 . . 109.1(2) ?
C8 C9 C10 . . 106.3(2) ?
C24 C9 N4 . . 106.2(2) ?
C24 C9 C8 . . 103.2(2) ?
C24 C9 C10 . . 119.3(2) ?
C11 C10 C9 . . 114.5(2) ?
C11 C10 C16 . . 101.7(2) ?
C16 C10 C9 . . 115.4(2) ?
C17 C10 C9 . . 100.5(2) ?
C17 C10 C11 . . 113.9(2) ?
C17 C10 C16 . . 111.4(2) ?
C12 C11 C10 . . 131.3(3) ?
C12 C11 C15 . . 120.3(3) ?
C15 C11 C10 . . 108.5(2) ?
C11 C12 H28 . . 121.3 ?
C11 C12 C13 . . 117.4(3) ?
C13 C12 H28 . . 121.3 ?
C12 C13 Cl1 . . 118.6(3) ?
C14 C13 Cl1 . . 119.0(2) ?
C14 C13 C12 . . 122.5(3) ?
C13 C14 H2 . . 119.9 ?
C13 C14 C33 . . 120.2(3) ?
C33 C14 H2 . . 119.9 ?
N2 C15 C11 . . 110.1(2) ?
C33 C15 N2 . . 127.9(3) ?
C33 C15 C11 . . 122.0(3) ?
O1 C16 N2 . . 125.9(3) ?
O1 C16 C10 . . 126.0(3) ?
N2 C16 C10 . . 108.1(2) ?
C18 C17 C10 . . 113.6(3) ?
C18 C17 C30 . . 127.8(3) ?
C30 C17 C10 . . 118.5(3) ?
C8 C18 H3 . . 123.9 ?
C17 C18 C8 . . 112.1(3) ?
C17 C18 H3 . . 123.9 ?
C3 C19 H6 . . 119.1 ?
C20 C19 C3 . . 121.8(3) ?
C20 C19 H6 . . 119.1 ?
C6 C20 H7 . . 119.8 ?
C19 C20 C6 . . 120.5(3) ?
C19 C20 H7 . . 119.8 ?
C2 C21 H8 . . 109.5 ?
C2 C21 H9 . . 109.5 ?
C2 C21 H10 . . 109.5 ?
H8 C21 H9 . . 109.5 ?
H8 C21 H10 . . 109.5 ?
H10 C21 H9 . . 109.5 ?
C2 C22 H13 . . 109.5 ?
C2 C22 H14 . . 109.5 ?
C2 C22 H15 . . 109.5 ?
H13 C22 H15 . . 109.5 ?
H14 C22 H13 . . 109.5 ?
H14 C22 H15 . . 109.5 ?
C24 C23 N1 . . 110.5(2) ?
C24 C23 C29 . . 120.8(3) ?
C29 C23 N1 . . 128.7(3) ?
C23 C24 C9 . . 109.5(2) ?
C26 C24 C9 . . 129.7(3) ?
C26 C24 C23 . . 120.7(3) ?
C24 C26 H16 . . 120.6 ?
C24 C26 C27 . . 118.8(3) ?
C27 C26 H16 . . 120.6 ?
C26 C27 H17 . . 119.9 ?
C26 C27 C28 . . 120.1(3) ?
C28 C27 H17 . . 119.9 ?
C27 C28 H18 . . 119.1 ?
C29 C28 C27 . . 121.9(3) ?
C29 C28 H18 . . 119.1 ?
C23 C29 H19 . . 121.2 ?
C28 C29 C23 . . 117.5(3) ?
C28 C29 H19 . . 121.2 ?
O4 C30 O11 . . 124.6(3) ?
O4 C30 C17 . . 124.2(3) ?
O11 C30 C17 . . 111.2(3) ?
O11 C31 H21 . . 109.5 ?
O11 C31 H22 . . 109.5 ?
O11 C31 H23 . . 109.5 ?
H22 C31 H21 . . 109.5 ?
H22 C31 H23 . . 109.5 ?
H23 C31 H21 . . 109.5 ?
N2 C32 H24 . . 109.5 ?
N2 C32 H25 . . 109.5 ?
N2 C32 H26 . . 109.5 ?
H24 C32 H25 . . 109.5 ?
H24 C32 H26 . . 109.5 ?
H26 C32 H25 . . 109.5 ?
C14 C33 H27 . . 121.2 ?
C15 C33 C14 . . 117.5(3) ?
C15 C33 H27 . . 121.2 ?
C65 O10 C66 . . 114.7(2) ?
O6 N3 C42 . . 116.3(2) ?
O7 N3 O6 . . 124.5(3) ?
O7 N3 C42 . . 119.2(2) ?
C40 N5 C41 . . 123.3(2) ?
C40 N5 C54 . . 127.0(2) ?
C54 N5 C41 . . 109.4(2) ?
C48 N6 C49 . . 123.0(3) ?
C48 N6 C50 . . 111.2(2) ?
C50 N6 C49 . . 124.5(3) ?
H44 C34 H29 . . 109.5 ?
H44 C34 H45 . . 109.5 ?
H45 C34 H29 . . 109.5 ?
C35 C34 H29 . . 109.5 ?
C35 C34 H44 . . 109.5 ?
C35 C34 H45 . . 109.5 ?
C34 C35 C36 . . 109.6(3) ?
C61 C35 C34 . . 108.2(4) ?
C61 C35 C36 . . 111.1(3) ?
C62 C35 C34 . . 108.1(4) ?
C62 C35 C36 . . 111.6(3) ?
C62 C35 C61 . . 108.2(3) ?
C37 C36 C35 . . 121.1(3) ?
C63 C36 C35 . . 122.8(3) ?
C63 C36 C37 . . 116.1(3) ?
C36 C37 H40 . . 118.9 ?
C38 C37 C36 . . 122.1(3) ?
C38 C37 H40 . . 118.9 ?
C37 C38 H51 . . 119.7 ?
C37 C38 C39 . . 120.7(3) ?
C39 C38 H51 . . 119.7 ?
C38 C39 C40 . . 119.2(3) ?
C64 C39 C38 . . 118.1(3) ?
C64 C39 C40 . . 122.5(3) ?
O8 C40 N5 . . 122.6(3) ?
O8 C40 C39 . . 121.7(3) ?
N5 C40 C39 . . 115.7(2) ?
N5 C41 H52 . . 112.0 ?
N5 C41 C42 . . 105.3(2) ?
N5 C41 C53 . . 112.1(2) ?
C42 C41 H52 . . 112.0 ?
C53 C41 H52 . . 112.0 ?
C53 C41 C42 . . 103.0(2) ?
N3 C42 C41 . . 112.4(2) ?
N3 C42 C43 . . 109.4(2) ?
C41 C42 C43 . . 106.4(2) ?
C59 C42 N3 . . 106.5(2) ?
C59 C42 C41 . . 103.4(2) ?
C59 C42 C43 . . 118.8(2) ?
C44 C43 C42 . . 115.7(2) ?
C44 C43 C48 . . 101.6(2) ?
C44 C43 C52 . . 111.6(2) ?
C48 C43 C42 . . 116.1(2) ?
C52 C43 C42 . . 100.9(2) ?
C52 C43 C48 . . 111.5(2) ?
C45 C44 C43 . . 130.2(2) ?
C45 C44 C50 . . 121.0(2) ?
C50 C44 C43 . . 108.8(2) ?
C44 C45 H56 . . 121.5 ?
C44 C45 C46 . . 117.0(3) ?
C46 C45 H56 . . 121.5 ?
C45 C46 Cl2 . . 118.3(2) ?
C47 C46 Cl2 . . 119.4(2) ?
C47 C46 C45 . . 122.2(3) ?
C46 C47 H30 . . 119.7 ?
C46 C47 C51 . . 120.6(3) ?
C51 C47 H30 . . 119.7 ?
O5 C48 N6 . . 125.6(3) ?
O5 C48 C43 . . 126.4(3) ?
N6 C48 C43 . . 108.0(2) ?
N6 C49 H31 . . 109.5 ?
N6 C49 H32 . . 109.5 ?
N6 C49 H33 . . 109.5 ?
H31 C49 H32 . . 109.5 ?
H31 C49 H33 . . 109.5 ?
H32 C49 H33 . . 109.5 ?
C44 C50 N6 . . 110.0(2) ?
C51 C50 N6 . . 128.3(3) ?
C51 C50 C44 . . 121.7(3) ?
C47 C51 H34 . . 121.3 ?
C50 C51 C47 . . 117.4(3) ?
C50 C51 H34 . . 121.3 ?
C53 C52 C43 . . 112.8(2) ?
C53 C52 C65 . . 127.6(3) ?
C65 C52 C43 . . 119.5(2) ?
C41 C53 H35 . . 123.7 ?
C52 C53 C41 . . 112.5(3) ?
C52 C53 H35 . . 123.7 ?
C55 C54 N5 . . 128.4(3) ?
C59 C54 N5 . . 110.5(2) ?
C59 C54 C55 . . 121.1(3) ?
C54 C55 H39 . . 121.4 ?
C56 C55 C54 . . 117.3(3) ?
C56 C55 H39 . . 121.4 ?
C55 C56 H36 . . 118.9 ?
C57 C56 C55 . . 122.2(3) ?
C57 C56 H36 . . 118.9 ?
C56 C57 H37 . . 119.9 ?
C56 C57 C58 . . 120.3(3) ?
C58 C57 H37 . . 119.9 ?
C57 C58 H38 . . 120.8 ?
C57 C58 C59 . . 118.3(3) ?
C59 C58 H38 . . 120.8 ?
C54 C59 C42 . . 110.0(2) ?
C54 C59 C58 . . 120.8(3) ?
C58 C59 C42 . . 129.1(3) ?
C35 C61 H41 . . 109.5 ?
C35 C61 H42 . . 109.5 ?
C35 C61 H43 . . 109.5 ?
H41 C61 H42 . . 109.5 ?
H41 C61 H43 . . 109.5 ?
H42 C61 H43 . . 109.5 ?
C35 C62 H46 . . 109.5 ?
C35 C62 H47 . . 109.5 ?
C35 C62 H48 . . 109.5 ?
H46 C62 H47 . . 109.5 ?
H46 C62 H48 . . 109.5 ?
H48 C62 H47 . . 109.5 ?
C36 C63 H50 . . 118.9 ?
C36 C63 C64 . . 122.1(3) ?
C64 C63 H50 . . 118.9 ?
C39 C64 C63 . . 120.8(3) ?
C39 C64 H49 . . 119.6 ?
C63 C64 H49 . . 119.6 ?
O9 C65 O10 . . 124.6(3) ?
O9 C65 C52 . . 123.6(3) ?
O10 C65 C52 . . 111.8(2) ?
O10 C66 H53 . . 109.5 ?
O10 C66 H54 . . 109.5 ?
O10 C66 H55 . . 109.5 ?
H53 C66 H54 . . 109.5 ?
H53 C66 H55 . . 109.5 ?
H55 C66 H54 . . 109.5 ?

loop_
_geom_bond_atom_site_label_1
_geom_bond_atom_site_label_2
_geom_bond_site_symmetry_2
_geom_bond_distance
_geom_bond_publ_flag
Cl1 C13 . 1.748(3) ?
O1 C16 . 1.219(3) ?
O2 C7 . 1.228(4) ?
O3 N4 . 1.223(4) ?
O4 C30 . 1.201(4) ?
O11 C30 . 1.331(4) ?
O11 C31 . 1.442(5) ?
N1 C7 . 1.375(4) ?
N1 C8 . 1.472(3) ?
N1 C23 . 1.419(4) ?
N2 C15 . 1.398(3) ?
N2 C16 . 1.366(4) ?
N2 C32 . 1.453(4) ?
N4 O12 . 1.220(4) ?
N4 C9 . 1.528(4) ?
C1 H1 . 0.96 ?
C1 H11 . 0.96 ?
C1 H12 . 0.96 ?
C1 C2 . 1.536(5) ?
C2 C3 . 1.530(4) ?
C2 C21 . 1.531(5) ?
C2 C22 . 1.536(5) ?
C3 C4 . 1.397(4) ?
C3 C19 . 1.393(4) ?
C4 H5 . 0.93 ?
C4 C5 . 1.393(5) ?
C5 H4 . 0.93 ?
C5 C6 . 1.390(5) ?
C6 C7 . 1.488(4) ?
C6 C20 . 1.388(4) ?
C8 H20 . 0.98 ?
C8 C9 . 1.546(4) ?
C8 C18 . 1.497(4) ?
C9 C10 . 1.582(4) ?
C9 C24 . 1.517(4) ?
C10 C11 . 1.515(4) ?
C10 C16 . 1.550(4) ?
C10 C17 . 1.511(4) ?
C11 C12 . 1.378(4) ?
C11 C15 . 1.399(4) ?
C12 H28 . 0.93 ?
C12 C13 . 1.397(4) ?
C13 C14 . 1.374(5) ?
C14 H2 . 0.93 ?
C14 C33 . 1.396(4) ?
C15 C33 . 1.383(4) ?
C17 C18 . 1.332(4) ?
C17 C30 . 1.485(4) ?
C18 H3 . 0.93 ?
C19 H6 . 0.93 ?
C19 C20 . 1.387(4) ?
C20 H7 . 0.93 ?
C21 H8 . 0.96 ?
C21 H9 . 0.96 ?
C21 H10 . 0.96 ?
C22 H13 . 0.96 ?
C22 H14 . 0.96 ?
C22 H15 . 0.96 ?
C23 C24 . 1.391(4) ?
C23 C29 . 1.396(4) ?
C24 C26 . 1.386(4) ?
C26 H16 . 0.93 ?
C26 C27 . 1.386(4) ?
C27 H17 . 0.93 ?
C27 C28 . 1.387(5) ?
C28 H18 . 0.93 ?
C28 C29 . 1.387(5) ?
C29 H19 . 0.93 ?
C31 H21 . 0.96 ?
C31 H22 . 0.96 ?
C31 H23 . 0.96 ?
C32 H24 . 0.96 ?
C32 H25 . 0.96 ?
C32 H26 . 0.96 ?
C33 H27 . 0.93 ?
Cl2 C46 . 1.740(3) ?
O5 C48 . 1.213(3) ?
O8 C40 . 1.222(4) ?
O9 C65 . 1.206(4) ?
O10 C65 . 1.335(4) ?
O10 C66 . 1.443(4) ?
N3 O6 . 1.222(3) ?
N3 O7 . 1.221(3) ?
N3 C42 . 1.529(4) ?
N5 C40 . 1.375(4) ?
N5 C41 . 1.479(3) ?
N5 C54 . 1.416(4) ?
N6 C48 . 1.376(4) ?
N6 C49 . 1.451(4) ?
N6 C50 . 1.399(4) ?
C34 H29 . 0.96 ?
C34 H44 . 0.96 ?
C34 H45 . 0.96 ?
C34 C35 . 1.532(5) ?
C35 C36 . 1.533(4) ?
C35 C61 . 1.527(5) ?
C35 C62 . 1.526(6) ?
C36 C37 . 1.394(5) ?
C36 C63 . 1.388(5) ?
C37 H40 . 0.93 ?
C37 C38 . 1.382(5) ?
C38 H51 . 0.93 ?
C38 C39 . 1.389(5) ?
C39 C40 . 1.500(4) ?
C39 C64 . 1.373(5) ?
C41 H52 . 0.98 ?
C41 C42 . 1.550(4) ?
C41 C53 . 1.489(4) ?
C42 C43 . 1.565(4) ?
C42 C59 . 1.517(4) ?
C43 C44 . 1.518(3) ?
C43 C48 . 1.552(3) ?
C43 C52 . 1.519(4) ?
C44 C45 . 1.374(4) ?
C44 C50 . 1.398(4) ?
C45 H56 . 0.93 ?
C45 C46 . 1.401(4) ?
C46 C47 . 1.371(5) ?
C47 H30 . 0.93 ?
C47 C51 . 1.396(5) ?
C49 H31 . 0.96 ?
C49 H32 . 0.96 ?
C49 H33 . 0.96 ?
C50 C51 . 1.380(4) ?
C51 H34 . 0.93 ?
C52 C53 . 1.333(4) ?
C52 C65 . 1.475(4) ?
C53 H35 . 0.93 ?
C54 C55 . 1.398(4) ?
C54 C59 . 1.392(4) ?
C55 H39 . 0.93 ?
C55 C56 . 1.395(5) ?
C56 H36 . 0.93 ?
C56 C57 . 1.382(6) ?
C57 H37 . 0.93 ?
C57 C58 . 1.395(5) ?
C58 H38 . 0.93 ?
C58 C59 . 1.398(4) ?
C61 H41 . 0.96 ?
C61 H42 . 0.96 ?
C61 H43 . 0.96 ?
C62 H46 . 0.96 ?
C62 H47 . 0.96 ?
C62 H48 . 0.96 ?
C63 H50 . 0.93 ?
C63 C64 . 1.390(5) ?
C64 H49 . 0.93 ?
C66 H53 . 0.96 ?
C66 H54 . 0.96 ?
C66 H55 . 0.96 ?

loop_
_geom_torsion_atom_site_label_1
_geom_torsion_atom_site_label_2
_geom_torsion_atom_site_label_3
_geom_torsion_atom_site_label_4
_geom_torsion_site_symmetry_1
_geom_torsion_site_symmetry_2
_geom_torsion_site_symmetry_3
_geom_torsion_site_symmetry_4
_geom_torsion
_geom_torsion_publ_flag
Cl1 C13 C14 C33 . . . . -179.4(3) ?
O3 N4 C9 C8 . . . . -180.0(2) ?
O3 N4 C9 C10 . . . . -62.1(3) ?
O3 N4 C9 C24 . . . . 67.7(3) ?
O12 N4 C9 C8 . . . . 1.6(4) ?
O12 N4 C9 C10 . . . . 119.5(3) ?
O12 N4 C9 C24 . . . . -110.7(3) ?
N1 C8 C9 N4 . . . . -98.9(3) ?
N1 C8 C9 C10 . . . . 141.6(2) ?
N1 C8 C9 C24 . . . . 15.3(3) ?
N1 C8 C18 C17 . . . . -127.2(3) ?
N1 C23 C24 C9 . . . . -0.3(3) ?
N1 C23 C24 C26 . . . . 177.0(3) ?
N1 C23 C29 C28 . . . . -177.4(3) ?
N2 C15 C33 C14 . . . . 178.3(3) ?
N4 C9 C10 C11 . . . . -19.7(3) ?
N4 C9 C10 C16 . . . . 97.9(3) ?
N4 C9 C10 C17 . . . . -142.2(2) ?
N4 C9 C24 C23 . . . . 109.3(3) ?
N4 C9 C24 C26 . . . . -67.6(4) ?
C1 C2 C3 C4 . . . . 164.1(3) ?
C1 C2 C3 C19 . . . . -16.0(4) ?
C2 C3 C4 C5 . . . . -179.8(3) ?
C2 C3 C19 C20 . . . . 178.7(3) ?
C3 C4 C5 C6 . . . . 0.5(5) ?
C3 C19 C20 C6 . . . . 1.8(5) ?
C4 C3 C19 C20 . . . . -1.5(4) ?
C4 C5 C6 C7 . . . . 174.0(3) ?
C4 C5 C6 C20 . . . . -0.2(5) ?
C5 C6 C7 O2 . . . . -123.4(4) ?
C5 C6 C7 N1 . . . . 53.6(4) ?
C5 C6 C20 C19 . . . . -0.9(5) ?
C7 N1 C8 C9 . . . . 160.6(3) ?
C7 N1 C8 C18 . . . . -87.1(3) ?
C7 N1 C23 C24 . . . . -165.7(3) ?
C7 N1 C23 C29 . . . . 15.8(6) ?
C7 C6 C20 C19 . . . . -175.2(3) ?
C8 N1 C7 O2 . . . . 14.3(5) ?
C8 N1 C7 C6 . . . . -162.8(3) ?
C8 N1 C23 C24 . . . . 10.8(3) ?
C8 N1 C23 C29 . . . . -167.7(3) ?
C8 C9 C10 C11 . . . . 102.2(3) ?
C8 C9 C10 C16 . . . . -140.3(2) ?
C8 C9 C10 C17 . . . . -20.3(3) ?
C8 C9 C24 C23 . . . . -9.5(3) ?
C8 C9 C24 C26 . . . . 173.6(3) ?
C9 C8 C18 C17 . . . . -13.5(3) ?
C9 C10 C11 C12 . . . . -60.0(4) ?
C9 C10 C11 C15 . . . . 120.3(3) ?
C9 C10 C16 O1 . . . . 63.1(4) ?
C9 C10 C16 N2 . . . . -118.4(2) ?
C9 C10 C17 C18 . . . . 12.9(3) ?
C9 C10 C17 C30 . . . . -168.1(2) ?
C9 C24 C26 C27 . . . . 177.9(3) ?
C10 C9 C24 C23 . . . . -127.0(3) ?
C10 C9 C24 C26 . . . . 56.1(4) ?
C10 C11 C12 C13 . . . . 178.7(3) ?
C10 C11 C15 N2 . . . . 2.2(3) ?
C10 C11 C15 C33 . . . . -178.1(3) ?
C10 C17 C18 C8 . . . . 0.1(4) ?
C10 C17 C30 O4 . . . . 5.8(5) ?
C10 C17 C30 O11 . . . . -174.2(3) ?
C11 C10 C16 O1 . . . . -172.4(3) ?
C11 C10 C16 N2 . . . . 6.1(3) ?
C11 C10 C17 C18 . . . . -110.0(3) ?
C11 C10 C17 C30 . . . . 69.0(3) ?
C11 C12 C13 Cl1 . . . . -179.9(2) ?
C11 C12 C13 C14 . . . . 0.4(5) ?
C11 C15 C33 C14 . . . . -1.3(5) ?
C12 C11 C15 N2 . . . . -177.6(3) ?
C12 C11 C15 C33 . . . . 2.1(4) ?
C12 C13 C14 C33 . . . . 0.3(5) ?
C13 C14 C33 C15 . . . . 0.1(5) ?
C15 N2 C16 O1 . . . . 173.3(3) ?
C15 N2 C16 C10 . . . . -5.2(3) ?
C15 C11 C12 C13 . . . . -1.6(4) ?
C16 N2 C15 C11 . . . . 2.0(3) ?
C16 N2 C15 C33 . . . . -177.6(3) ?
C16 C10 C11 C12 . . . . 174.8(3) ?
C16 C10 C11 C15 . . . . -4.9(3) ?
C16 C10 C17 C18 . . . . 135.7(3) ?
C16 C10 C17 C30 . . . . -45.3(3) ?
C17 C10 C11 C12 . . . . 54.9(4) ?
C17 C10 C11 C15 . . . . -124.9(3) ?
C17 C10 C16 O1 . . . . -50.7(4) ?
C17 C10 C16 N2 . . . . 127.8(2) ?
C18 C8 C9 N4 . . . . 140.3(2) ?
C18 C8 C9 C10 . . . . 20.8(3) ?
C18 C8 C9 C24 . . . . -105.5(2) ?
C18 C17 C30 O4 . . . . -175.4(3) ?
C18 C17 C30 O11 . . . . 4.6(5) ?
C19 C3 C4 C5 . . . . 0.3(5) ?
C20 C6 C7 O2 . . . . 50.8(5) ?
C20 C6 C7 N1 . . . . -132.2(3) ?
C21 C2 C3 C4 . . . . 44.2(4) ?
C21 C2 C3 C19 . . . . -136.0(3) ?
C22 C2 C3 C4 . . . . -75.8(4) ?
C22 C2 C3 C19 . . . . 104.1(4) ?
C23 N1 C7 O2 . . . . -169.6(3) ?
C23 N1 C7 C6 . . . . 13.4(5) ?
C23 N1 C8 C9 . . . . -16.3(3) ?
C23 N1 C8 C18 . . . . 96.0(3) ?
C23 C24 C26 C27 . . . . 1.3(5) ?
C24 C9 C10 C11 . . . . -142.0(3) ?
C24 C9 C10 C16 . . . . -24.4(3) ?
C24 C9 C10 C17 . . . . 95.5(3) ?
C24 C23 C29 C28 . . . . 4.3(5) ?
C24 C26 C27 C28 . . . . 1.8(5) ?
C26 C27 C28 C29 . . . . -1.9(6) ?
C27 C28 C29 C23 . . . . -1.2(6) ?
C29 C23 C24 C9 . . . . 178.3(3) ?
C29 C23 C24 C26 . . . . -4.4(5) ?
C30 C17 C18 C8 . . . . -178.7(3) ?
C31 O11 C30 O4 . . . . 1.2(6) ?
C31 O11 C30 C17 . . . . -178.8(4) ?
C32 N2 C15 C11 . . . . 167.7(3) ?
C32 N2 C15 C33 . . . . -11.9(5) ?
C32 N2 C16 O1 . . . . 7.4(5) ?
C32 N2 C16 C10 . . . . -171.1(3) ?
Cl2 C46 C47 C51 . . . . 179.5(3) ?
O6 N3 C42 C41 . . . . -172.7(2) ?
O6 N3 C42 C43 . . . . -54.8(3) ?
O6 N3 C42 C59 . . . . 74.8(3) ?
O7 N3 C42 C41 . . . . 8.9(4) ?
O7 N3 C42 C43 . . . . 126.8(3) ?
O7 N3 C42 C59 . . . . -103.6(3) ?
N3 C42 C43 C44 . . . . -21.4(3) ?
N3 C42 C43 C48 . . . . 97.5(3) ?
N3 C42 C43 C52 . . . . -141.9(2) ?
N3 C42 C59 C54 . . . . 112.9(3) ?
N3 C42 C59 C58 . . . . -63.0(4) ?
N5 C41 C42 N3 . . . . -103.7(2) ?
N5 C41 C42 C43 . . . . 136.7(2) ?
N5 C41 C42 C59 . . . . 10.8(3) ?
N5 C41 C53 C52 . . . . -123.0(2) ?
N5 C54 C55 C56 . . . . -176.1(3) ?
N5 C54 C59 C42 . . . . -2.0(3) ?
N5 C54 C59 C58 . . . . 174.4(3) ?
N6 C50 C51 C47 . . . . -178.6(3) ?
C34 C35 C36 C37 . . . . 87.9(5) ?
C34 C35 C36 C63 . . . . -92.9(4) ?
C35 C36 C37 C38 . . . . 178.5(3) ?
C35 C36 C63 C64 . . . . -177.3(3) ?
C36 C37 C38 C39 . . . . -1.2(6) ?
C36 C63 C64 C39 . . . . -1.2(6) ?
C37 C36 C63 C64 . . . . 1.9(5) ?
C37 C38 C39 C40 . . . . -173.4(3) ?
C37 C38 C39 C64 . . . . 2.0(5) ?
C38 C39 C40 O8 . . . . 106.9(4) ?
C38 C39 C40 N5 . . . . -70.9(4) ?
C38 C39 C64 C63 . . . . -0.9(5) ?
C40 N5 C41 C42 . . . . 174.0(3) ?
C40 N5 C41 C53 . . . . -74.8(3) ?
C40 N5 C54 C55 . . . . 0.0(5) ?
C40 N5 C54 C59 . . . . -177.4(3) ?
C40 C39 C64 C63 . . . . 174.3(3) ?
C41 N5 C40 O8 . . . . 161.4(3) ?
C41 N5 C40 C39 . . . . -20.8(4) ?
C41 N5 C54 C55 . . . . -173.2(3) ?
C41 N5 C54 C59 . . . . 9.4(3) ?
C41 C42 C43 C44 . . . . 100.2(2) ?
C41 C42 C43 C48 . . . . -140.9(2) ?
C41 C42 C43 C52 . . . . -20.3(2) ?
C41 C42 C59 C54 . . . . -5.7(3) ?
C41 C42 C59 C58 . . . . 178.4(3) ?
C42 C41 C53 C52 . . . . -10.3(3) ?
C42 C43 C44 C45 . . . . -56.3(4) ?
C42 C43 C44 C50 . . . . 123.5(3) ?
C42 C43 C48 O5 . . . . 60.4(4) ?
C42 C43 C48 N6 . . . . -121.0(3) ?
C42 C43 C52 C53 . . . . 15.0(3) ?
C42 C43 C52 C65 . . . . -167.9(2) ?
C43 C42 C59 C54 . . . . -123.2(3) ?
C43 C42 C59 C58 . . . . 60.9(4) ?
C43 C44 C45 C46 . . . . 179.0(3) ?
C43 C44 C50 N6 . . . . -0.1(3) ?
C43 C44 C50 C51 . . . . 179.7(3) ?
C43 C52 C53 C41 . . . . -3.2(3) ?
C43 C52 C65 O9 . . . . 1.0(4) ?
C43 C52 C65 O10 . . . . 179.9(2) ?
C44 C43 C48 O5 . . . . -173.3(3) ?
C44 C43 C48 N6 . . . . 5.3(3) ?
C44 C43 C52 C53 . . . . -108.4(3) ?
C44 C43 C52 C65 . . . . 68.7(3) ?
C44 C45 C46 Cl2 . . . . -178.3(3) ?
C44 C45 C46 C47 . . . . 0.9(6) ?
C44 C50 C51 C47 . . . . 1.7(5) ?
C45 C44 C50 N6 . . . . 179.7(3) ?
C45 C44 C50 C51 . . . . -0.6(5) ?
C45 C46 C47 C51 . . . . 0.3(7) ?
C46 C47 C51 C50 . . . . -1.6(6) ?
C48 N6 C50 C44 . . . . 3.8(4) ?
C48 N6 C50 C51 . . . . -175.9(3) ?
C48 C43 C44 C45 . . . . 177.1(3) ?
C48 C43 C44 C50 . . . . -3.1(3) ?
C48 C43 C52 C53 . . . . 138.8(2) ?
C48 C43 C52 C65 . . . . -44.1(3) ?
C49 N6 C48 O5 . . . . 5.1(5) ?
C49 N6 C48 C43 . . . . -173.5(3) ?
C49 N6 C50 C44 . . . . 171.3(3) ?
C49 N6 C50 C51 . . . . -8.4(5) ?
C50 N6 C48 O5 . . . . 172.8(3) ?
C50 N6 C48 C43 . . . . -5.8(3) ?
C50 C44 C45 C46 . . . . -0.7(5) ?
C52 C43 C44 C45 . . . . 58.2(4) ?
C52 C43 C44 C50 . . . . -122.0(2) ?
C52 C43 C48 O5 . . . . -54.3(4) ?
C52 C43 C48 N6 . . . . 124.3(2) ?
C53 C41 C42 N3 . . . . 138.7(2) ?
C53 C41 C42 C43 . . . . 19.1(3) ?
C53 C41 C42 C59 . . . . -106.8(2) ?
C53 C52 C65 O9 . . . . 177.7(3) ?
C53 C52 C65 O10 . . . . -3.4(4) ?
C54 N5 C40 O8 . . . . -10.9(5) ?
C54 N5 C40 C39 . . . . 166.9(3) ?
C54 N5 C41 C42 . . . . -12.6(3) ?
C54 N5 C41 C53 . . . . 98.7(3) ?
C54 C55 C56 C57 . . . . 1.5(6) ?
C55 C54 C59 C42 . . . . -179.6(3) ?
C55 C54 C59 C58 . . . . -3.3(5) ?
C55 C56 C57 C58 . . . . -1.9(6) ?
C56 C57 C58 C59 . . . . -0.2(5) ?
C57 C58 C59 C42 . . . . 178.3(3) ?
C57 C58 C59 C54 . . . . 2.8(5) ?
C59 C42 C43 C44 . . . . -143.9(2) ?
C59 C42 C43 C48 . . . . -25.1(3) ?
C59 C42 C43 C52 . . . . 95.6(3) ?
C59 C54 C55 C56 . . . . 1.1(5) ?
C61 C35 C36 C37 . . . . -31.6(4) ?
C61 C35 C36 C63 . . . . 147.6(4) ?
C62 C35 C36 C37 . . . . -152.4(4) ?
C62 C35 C36 C63 . . . . 26.8(5) ?
C63 C36 C37 C38 . . . . -0.8(5) ?
C64 C39 C40 O8 . . . . -68.2(4) ?
C64 C39 C40 N5 . . . . 113.9(3) ?
C65 C52 C53 C41 . . . . 179.9(2) ?
C66 O10 C65 O9 . . . . 3.0(5) ?
C66 O10 C65 C52 . . . . -175.9(3) ?
